data_4350594
loop_
_publ_author_name
'Konu, Jari'
'Chivers, Tristram'
'Tuononen, Heikki M.'

_publ_contact_author 'Professor Tristram Chivers'
_publ_section_title
;
 Synthesis, spectroscopic, and structural investigation of the cyclic
 [N(PR2E)2]+ cations (E = Se, Te; R = iPr, Ph): the effect of anion and
 R-group exchange.
;
_journal_issue 26
_journal_name_full 'Inorganic chemistry'
_journal_page_first 10678
_journal_page_last 10687
_journal_paper_doi 10.1021/ic061545i
_journal_volume 45
_journal_year 2006
_chemical_formula_moiety 'C24 H20 N P2 Se3, I'
_chemical_formula_sum 'C24 H20 I N P2 Se3'
_chemical_formula_weight 748.13
_space_group_IT_number 14
_space_group_name_Hall '-P 2ybc'
_space_group_name_H-M_alt 'P 1 21/c 1'
_symmetry_cell_setting monoclinic
_symmetry_space_group_name_Hall '-P 2ybc'
_symmetry_space_group_name_H-M 'P 1 21/c 1'
_atom_sites_solution_hydrogens geom
_atom_sites_solution_primary direct
_atom_sites_solution_secondary difmap
_audit_creation_method SHELXL-97
_cell_angle_alpha 90.00
_cell_angle_beta 95.07(3)
_cell_angle_gamma 90.00
_cell_formula_units_Z 4
_cell_length_a 9.4244(19)
_cell_length_b 20.694(4)
_cell_length_c 13.016(3)
_cell_measurement_reflns_used 8122
_cell_measurement_temperature 173(2)
_cell_measurement_theta_max 25.01
_cell_measurement_theta_min 2.75
_cell_volume 2528.6(9)
_computing_cell_refinement 'HKL Scalepack (Otwinowski & Minor 1997)'
_computing_data_collection 'Collect (Nonius BV, 1997-2000)'
_computing_data_reduction DENZO-SMN
_computing_molecular_graphics 'DIAMOND (Brandenburg & Berndt, 1999)'
_computing_publication_material 'WinGX v1.70-01 (L. J. Farrugia)'
_computing_structure_refinement 'SHELXL-97 (Sheldrick, 1997)'
_computing_structure_solution 'SHELXS-97 (Sheldrick, 1997)'
_diffrn_ambient_temperature 173(2)
_diffrn_measured_fraction_theta_full 0.995
_diffrn_measured_fraction_theta_max 0.995
_diffrn_measurement_device_type 'KappaCCD (Nonius, FR540C)'
_diffrn_measurement_method 'phi\omega scans'
_diffrn_radiation_monochromator 'horizonally mounted graphite crystal'
_diffrn_radiation_source 'Enraf Nonius FR590D, fine-focus sealed tube'
_diffrn_radiation_type MoK\a
_diffrn_radiation_wavelength 0.71073
_diffrn_reflns_av_R_equivalents 0.0379
_diffrn_reflns_av_sigmaI/netI 0.0516
_diffrn_reflns_limit_h_max 11
_diffrn_reflns_limit_h_min -11
_diffrn_reflns_limit_k_max 23
_diffrn_reflns_limit_k_min -24
_diffrn_reflns_limit_l_max 15
_diffrn_reflns_limit_l_min -15
_diffrn_reflns_number 8122
_diffrn_reflns_theta_full 25.01
_diffrn_reflns_theta_max 25.01
_diffrn_reflns_theta_min 2.75
_diffrn_standards_number 0
_exptl_absorpt_coefficient_mu 5.725
_exptl_absorpt_correction_T_max 0.9450
_exptl_absorpt_correction_T_min 0.5466
_exptl_absorpt_correction_type integration
_exptl_absorpt_process_details 'SADABS (SHELXTL-NT v5.1, Bruker)'
_exptl_crystal_colour yellow
_exptl_crystal_density_diffrn 1.965
_exptl_crystal_density_method 'not measured'
_exptl_crystal_description plate
_exptl_crystal_F_000 1424
_exptl_crystal_size_max 0.12
_exptl_crystal_size_mid 0.04
_exptl_crystal_size_min 0.01
_refine_diff_density_max 0.697
_refine_diff_density_min -0.960
_refine_diff_density_rms 0.146
_refine_ls_extinction_method none
_refine_ls_goodness_of_fit_ref 1.106
_refine_ls_hydrogen_treatment constr
_refine_ls_matrix_type full
_refine_ls_number_parameters 280
_refine_ls_number_reflns 4447
_refine_ls_number_restraints 0
_refine_ls_restrained_S_all 1.106
_refine_ls_R_factor_all 0.0715
_refine_ls_R_factor_gt 0.0465
_refine_ls_shift/su_max 0.001
_refine_ls_shift/su_mean 0.000
_refine_ls_structure_factor_coef Fsqd
_refine_ls_weighting_details 'calc w=1/[\s^2^(Fo^2^)+(0.0347P)^2^+16.2634P] where P=(Fo^2^+2Fc^2^)/3'
_refine_ls_weighting_scheme calc
_refine_ls_wR_factor_gt 0.1001
_refine_ls_wR_factor_ref 0.1105
_reflns_number_gt 3403
_reflns_number_total 4447
_reflns_threshold_expression >2sigma(I)
_cod_data_source_file ic061545isi20060815_104303.cif
_cod_data_source_block compound_10
_cod_original_sg_symbol_H-M 'P 21/c'
_cod_database_code 4350594

loop_
_symmetry_equiv_pos_as_xyz
'x, y, z'
'-x, y+1/2, -z+1/2'
'-x, -y, -z'
'x, -y-1/2, z-1/2'

loop_
_atom_site_label
_atom_site_type_symbol
_atom_site_fract_x
_atom_site_fract_y
_atom_site_fract_z
_atom_site_U_iso_or_equiv
_atom_site_adp_type
_atom_site_occupancy
_atom_site_symmetry_multiplicity
_atom_site_calc_flag
_atom_site_refinement_flags
I1 I 0.71620(6) 0.48637(3) 0.06976(4) 0.03910(17) Uani 1 1 d .
Se1 Se 0.70362(8) 0.67401(4) 0.11811(6) 0.0295(2) Uani 1 1 d .
Se2 Se 0.33854(8) 0.68943(4) 0.01195(6) 0.02815(19) Uani 1 1 d .
Se3 Se 0.50983(8) 0.60338(4) 0.05076(6) 0.0301(2) Uani 1 1 d .
P1 P 0.60798(19) 0.70838(10) 0.25827(14) 0.0257(4) Uani 1 1 d .
P2 P 0.31348(19) 0.71611(10) 0.17311(14) 0.0251(4) Uani 1 1 d .
N1 N 0.4540(6) 0.7396(3) 0.2393(5) 0.0264(14) Uani 1 1 d .
C101 C 0.6189(7) 0.6465(4) 0.3555(6) 0.0285(17) Uani 1 1 d .
C102 C 0.6614(10) 0.5835(4) 0.3395(7) 0.044(2) Uani 1 1 d .
H102 H 0.6860 0.5705 0.2733 0.053 Uiso 1 1 calc R
C103 C 0.6681(10) 0.5390(5) 0.4209(7) 0.049(2) Uani 1 1 d .
H103 H 0.6970 0.4957 0.4102 0.059 Uiso 1 1 calc R
C104 C 0.6326(9) 0.5583(5) 0.5162(7) 0.049(2) Uani 1 1 d .
H104 H 0.6381 0.5282 0.5714 0.059 Uiso 1 1 calc R
C105 C 0.5895(9) 0.6200(5) 0.5331(6) 0.040(2) Uani 1 1 d .
H105 H 0.5644 0.6326 0.5993 0.048 Uiso 1 1 calc R
C106 C 0.5827(8) 0.6639(4) 0.4536(6) 0.0358(19) Uani 1 1 d .
H106 H 0.5528 0.7068 0.4656 0.043 Uiso 1 1 calc R
C111 C 0.7270(7) 0.7702(4) 0.3084(5) 0.0285(17) Uani 1 1 d .
C112 C 0.8695(8) 0.7549(5) 0.3371(6) 0.037(2) Uani 1 1 d .
H112 H 0.9024 0.7119 0.3303 0.045 Uiso 1 1 calc R
C113 C 0.9620(9) 0.8024(5) 0.3752(6) 0.046(3) Uani 1 1 d .
H113 H 1.0591 0.7922 0.3940 0.056 Uiso 1 1 calc R
C114 C 0.9141(10) 0.8649(6) 0.3862(6) 0.052(3) Uani 1 1 d .
H114 H 0.9790 0.8972 0.4129 0.062 Uiso 1 1 calc R
C115 C 0.7734(10) 0.8815(5) 0.3591(6) 0.044(2) Uani 1 1 d .
H115 H 0.7415 0.9246 0.3673 0.053 Uiso 1 1 calc R
C116 C 0.6794(9) 0.8338(4) 0.3197(6) 0.0360(19) Uani 1 1 d .
H116 H 0.5827 0.8444 0.3003 0.043 Uiso 1 1 calc R
C201 C 0.2248(7) 0.6521(4) 0.2364(6) 0.0280(17) Uani 1 1 d .
C202 C 0.2315(8) 0.6547(4) 0.3433(6) 0.0324(18) Uani 1 1 d .
H202 H 0.2879 0.6867 0.3799 0.039 Uiso 1 1 calc R
C203 C 0.1552(9) 0.6100(4) 0.3967(7) 0.041(2) Uani 1 1 d .
H203 H 0.1599 0.6115 0.4699 0.049 Uiso 1 1 calc R
C204 C 0.0738(10) 0.5640(4) 0.3445(7) 0.045(2) Uani 1 1 d .
H204 H 0.0209 0.5341 0.3813 0.054 Uiso 1 1 calc R
C205 C 0.0684(10) 0.5610(4) 0.2382(7) 0.047(2) Uani 1 1 d .
H205 H 0.0127 0.5286 0.2021 0.056 Uiso 1 1 calc R
C206 C 0.1435(9) 0.6049(4) 0.1840(6) 0.039(2) Uani 1 1 d .
H206 H 0.1392 0.6026 0.1109 0.046 Uiso 1 1 calc R
C211 C 0.1901(7) 0.7822(4) 0.1611(5) 0.0247(16) Uani 1 1 d .
C212 C 0.2249(8) 0.8440(4) 0.1991(5) 0.0272(17) Uani 1 1 d .
H212 H 0.3168 0.8522 0.2326 0.033 Uiso 1 1 calc R
C213 C 0.1255(8) 0.8931(4) 0.1878(6) 0.0326(18) Uani 1 1 d .
H213 H 0.1493 0.9350 0.2135 0.039 Uiso 1 1 calc R
C214 C -0.0083(8) 0.8815(4) 0.1393(6) 0.0329(18) Uani 1 1 d .
H214 H -0.0763 0.9154 0.1322 0.039 Uiso 1 1 calc R
C215 C -0.0436(8) 0.8206(4) 0.1011(6) 0.0342(19) Uani 1 1 d .
H215 H -0.1355 0.8130 0.0670 0.041 Uiso 1 1 calc R
C216 C 0.0541(7) 0.7710(4) 0.1123(6) 0.0276(17) Uani 1 1 d .
H216 H 0.0290 0.7291 0.0869 0.033 Uiso 1 1 calc R

loop_
_atom_site_aniso_label
_atom_site_aniso_U_11
_atom_site_aniso_U_22
_atom_site_aniso_U_33
_atom_site_aniso_U_23
_atom_site_aniso_U_13
_atom_site_aniso_U_12
I1 0.0353(3) 0.0364(3) 0.0435(3) -0.0039(2) -0.0085(2) 0.0051(2)
Se1 0.0241(4) 0.0377(5) 0.0270(4) -0.0034(3) 0.0037(3) -0.0020(3)
Se2 0.0247(4) 0.0358(5) 0.0235(4) -0.0002(3) -0.0008(3) 0.0024(3)
Se3 0.0269(4) 0.0349(4) 0.0284(4) -0.0011(3) 0.0024(3) 0.0010(3)
P1 0.0185(9) 0.0324(11) 0.0256(10) -0.0018(8) -0.0011(7) -0.0004(8)
P2 0.0199(9) 0.0296(11) 0.0253(10) -0.0017(8) -0.0003(7) -0.0008(8)
N1 0.018(3) 0.033(4) 0.027(3) -0.006(3) -0.003(2) 0.001(3)
C101 0.017(4) 0.039(5) 0.029(4) -0.004(3) 0.000(3) 0.000(3)
C102 0.049(5) 0.047(6) 0.037(5) 0.004(4) 0.012(4) 0.004(4)
C103 0.061(6) 0.035(5) 0.052(6) 0.013(4) 0.011(5) 0.005(4)
C104 0.032(5) 0.073(7) 0.040(5) 0.018(5) -0.002(4) -0.007(5)
C105 0.034(4) 0.054(6) 0.032(5) 0.004(4) -0.001(3) 0.002(4)
C106 0.037(5) 0.037(5) 0.033(5) -0.006(4) 0.000(3) 0.001(4)
C111 0.021(4) 0.043(5) 0.021(4) -0.002(3) 0.003(3) -0.009(3)
C112 0.032(4) 0.057(6) 0.023(4) 0.011(4) 0.002(3) -0.001(4)
C113 0.026(4) 0.087(8) 0.025(4) 0.010(5) -0.008(3) -0.023(5)
C114 0.048(6) 0.080(8) 0.028(5) -0.005(5) 0.002(4) -0.048(6)
C115 0.061(6) 0.045(6) 0.030(4) -0.012(4) 0.015(4) -0.021(5)
C116 0.037(5) 0.045(5) 0.026(4) -0.006(4) 0.008(3) -0.008(4)
C201 0.020(4) 0.035(4) 0.028(4) 0.001(3) 0.002(3) 0.002(3)
C202 0.032(4) 0.044(5) 0.021(4) -0.001(3) -0.002(3) 0.001(4)
C203 0.040(5) 0.045(5) 0.039(5) 0.005(4) 0.007(4) 0.000(4)
C204 0.049(5) 0.039(5) 0.050(6) 0.015(4) 0.017(4) -0.007(4)
C205 0.048(5) 0.040(5) 0.052(6) -0.004(4) 0.004(4) -0.017(4)
C206 0.043(5) 0.040(5) 0.033(4) -0.007(4) 0.003(4) -0.006(4)
C211 0.017(3) 0.031(4) 0.027(4) -0.002(3) 0.003(3) 0.002(3)
C212 0.025(4) 0.033(4) 0.023(4) -0.003(3) 0.001(3) -0.001(3)
C213 0.040(5) 0.030(4) 0.028(4) -0.002(3) 0.008(3) 0.005(4)
C214 0.034(4) 0.034(5) 0.031(4) 0.008(4) 0.005(3) 0.010(4)
C215 0.026(4) 0.044(5) 0.033(4) -0.001(4) 0.000(3) 0.004(4)
C216 0.023(4) 0.030(4) 0.031(4) -0.002(3) 0.003(3) 0.002(3)

loop_
_atom_type_symbol
_atom_type_description
_atom_type_scat_dispersion_real
_atom_type_scat_dispersion_imag
_atom_type_scat_source
C C 0.0033 0.0016 'International Tables Vol C Tables 4.2.6.8 and 6.1.1.4'
H H 0.0000 0.0000 'International Tables Vol C Tables 4.2.6.8 and 6.1.1.4'
N N 0.0061 0.0033 'International Tables Vol C Tables 4.2.6.8 and 6.1.1.4'
P P 0.1023 0.0942 'International Tables Vol C Tables 4.2.6.8 and 6.1.1.4'
Se Se -0.0929 2.2259 'International Tables Vol C Tables 4.2.6.8 and 6.1.1.4'
I I -0.4742 1.8119 'International Tables Vol C Tables 4.2.6.8 and 6.1.1.4'

loop_
_geom_angle_atom_site_label_1
_geom_angle_atom_site_label_2
_geom_angle_atom_site_label_3
_geom_angle
P1 Se1 Se3 98.14(6)
P2 Se2 Se3 96.38(6)
Se2 Se3 Se1 95.64(4)
N1 P1 C111 107.5(3)
N1 P1 C101 113.2(3)
C111 P1 C101 104.9(3)
N1 P1 Se1 115.7(2)
C111 P1 Se1 104.0(2)
C101 P1 Se1 110.4(3)
N1 P2 C211 108.5(3)
N1 P2 C201 112.0(3)
C211 P2 C201 106.1(3)
N1 P2 Se2 116.0(2)
C211 P2 Se2 103.4(2)
C201 P2 Se2 110.1(3)
P1 N1 P2 131.7(4)
C102 C101 C106 118.5(8)
C102 C101 P1 124.3(6)
C106 C101 P1 117.2(6)
C101 C102 C103 119.9(8)
C101 C102 H102 120.0
C103 C102 H102 120.0
C104 C103 C102 119.6(9)
C104 C103 H103 120.2
C102 C103 H103 120.2
C105 C104 C103 121.2(9)
C105 C104 H104 119.4
C103 C104 H104 119.4
C104 C105 C106 119.5(8)
C104 C105 H105 120.3
C106 C105 H105 120.3
C105 C106 C101 121.3(8)
C105 C106 H106 119.3
C101 C106 H106 119.3
C112 C111 C116 119.6(7)
C112 C111 P1 119.5(7)
C116 C111 P1 120.9(6)
C113 C112 C111 119.8(9)
C113 C112 H112 120.1
C111 C112 H112 120.1
C112 C113 C114 120.2(8)
C112 C113 H113 119.9
C114 C113 H113 119.9
C113 C114 C115 121.3(8)
C113 C114 H114 119.4
C115 C114 H114 119.4
C114 C115 C116 118.8(9)
C114 C115 H115 120.6
C116 C115 H115 120.6
C115 C116 C111 120.3(8)
C115 C116 H116 119.8
C111 C116 H116 119.8
C206 C201 C202 119.6(7)
C206 C201 P2 123.6(6)
C202 C201 P2 116.6(6)
C201 C202 C203 119.6(8)
C201 C202 H202 120.2
C203 C202 H202 120.2
C204 C203 C202 120.4(8)
C204 C203 H203 119.8
C202 C203 H203 119.8
C203 C204 C205 119.9(8)
C203 C204 H204 120.1
C205 C204 H204 120.1
C204 C205 C206 120.4(8)
C204 C205 H205 119.8
C206 C205 H205 119.8
C205 C206 C201 119.9(8)
C205 C206 H206 120.0
C201 C206 H206 120.0
C216 C211 C212 119.2(7)
C216 C211 P2 118.3(6)
C212 C211 P2 122.4(5)
C213 C212 C211 119.9(7)
C213 C212 H212 120.0
C211 C212 H212 120.0
C212 C213 C214 120.3(8)
C212 C213 H213 119.8
C214 C213 H213 119.8
C213 C214 C215 120.2(7)
C213 C214 H214 119.9
C215 C214 H214 119.9
C216 C215 C214 120.1(7)
C216 C215 H215 119.9
C214 C215 H215 119.9
C215 C216 C211 120.1(7)
C215 C216 H216 119.9
C211 C216 H216 119.9

loop_
_geom_bond_atom_site_label_1
_geom_bond_atom_site_label_2
_geom_bond_distance
Se1 P1 2.222(2)
Se1 Se3 2.4407(12)
Se2 P2 2.202(2)
Se2 Se3 2.4265(11)
P1 N1 1.588(6)
P1 C111 1.787(7)
P1 C101 1.797(8)
P2 N1 1.591(6)
P2 C211 1.793(7)
P2 C201 1.803(8)
C101 C102 1.386(12)
C101 C106 1.397(11)
C102 C103 1.401(12)
C102 H102 0.9500
C103 C104 1.373(13)
C103 H103 0.9500
C104 C105 1.364(13)
C104 H104 0.9500
C105 C106 1.373(12)
C105 H105 0.9500
C106 H106 0.9500
C111 C112 1.398(11)
C111 C116 1.401(12)
C112 C113 1.377(12)
C112 H112 0.9500
C113 C114 1.382(14)
C113 H113 0.9500
C114 C115 1.385(14)
C114 H114 0.9500
C115 C116 1.394(11)
C115 H115 0.9500
C116 H116 0.9500
C201 C206 1.383(11)
C201 C202 1.389(10)
C202 C203 1.394(11)
C202 H202 0.9500
C203 C204 1.365(12)
C203 H203 0.9500
C204 C205 1.382(12)
C204 H204 0.9500
C205 C206 1.382(12)
C205 H205 0.9500
C206 H206 0.9500
C211 C216 1.398(10)
C211 C212 1.400(10)
C212 C213 1.380(11)
C212 H212 0.9500
C213 C214 1.380(11)
C213 H213 0.9500
C214 C215 1.384(11)
C214 H214 0.9500
C215 C216 1.378(11)
C215 H215 0.9500
C216 H216 0.9500

loop_
_geom_torsion_atom_site_label_1
_geom_torsion_atom_site_label_2
_geom_torsion_atom_site_label_3
_geom_torsion_atom_site_label_4
_geom_torsion
P2 Se2 Se3 Se1 -68.44(6)
P1 Se1 Se3 Se2 66.77(6)
Se3 Se1 P1 N1 -54.5(3)
Se3 Se1 P1 C111 -172.2(3)
Se3 Se1 P1 C101 75.7(3)
Se3 Se2 P2 N1 60.2(3)
Se3 Se2 P2 C211 178.8(2)
Se3 Se2 P2 C201 -68.3(3)
C111 P1 N1 P2 163.5(5)
C101 P1 N1 P2 -81.1(6)
Se1 P1 N1 P2 47.8(6)
C211 P2 N1 P1 -167.1(5)
C201 P2 N1 P1 76.2(6)
Se2 P2 N1 P1 -51.4(6)
N1 P1 C101 C102 122.7(7)
C111 P1 C101 C102 -120.4(7)
Se1 P1 C101 C102 -8.9(7)
N1 P1 C101 C106 -57.7(7)
C111 P1 C101 C106 59.2(6)
Se1 P1 C101 C106 170.7(5)
C106 C101 C102 C103 -0.4(12)
P1 C101 C102 C103 179.2(7)
C101 C102 C103 C104 -0.1(14)
C102 C103 C104 C105 0.6(14)
C103 C104 C105 C106 -0.6(13)
C104 C105 C106 C101 0.1(12)
C102 C101 C106 C105 0.4(12)
P1 C101 C106 C105 -179.2(6)
N1 P1 C111 C112 176.8(6)
C101 P1 C111 C112 56.0(7)
Se1 P1 C111 C112 -60.0(6)
N1 P1 C111 C116 -3.0(7)
C101 P1 C111 C116 -123.8(6)
Se1 P1 C111 C116 120.2(6)
C116 C111 C112 C113 -0.6(11)
P1 C111 C112 C113 179.6(6)
C111 C112 C113 C114 0.7(12)
C112 C113 C114 C115 -0.3(13)
C113 C114 C115 C116 -0.3(13)
C114 C115 C116 C111 0.4(12)
C112 C111 C116 C115 0.0(11)
P1 C111 C116 C115 179.9(6)
N1 P2 C201 C206 -150.7(6)
C211 P2 C201 C206 91.1(7)
Se2 P2 C201 C206 -20.1(7)
N1 P2 C201 C202 34.4(7)
C211 P2 C201 C202 -83.8(6)
Se2 P2 C201 C202 165.0(5)
C206 C201 C202 C203 -0.6(12)
P2 C201 C202 C203 174.5(6)
C201 C202 C203 C204 -0.2(13)
C202 C203 C204 C205 0.9(14)
C203 C204 C205 C206 -0.9(14)
C204 C205 C206 C201 0.1(14)
C202 C201 C206 C205 0.7(12)
P2 C201 C206 C205 -174.1(7)
N1 P2 C211 C216 -175.2(6)
C201 P2 C211 C216 -54.7(7)
Se2 P2 C211 C216 61.2(6)
N1 P2 C211 C212 4.5(7)
C201 P2 C211 C212 125.0(6)
Se2 P2 C211 C212 -119.2(6)
C216 C211 C212 C213 -0.3(11)
P2 C211 C212 C213 -179.9(6)
C211 C212 C213 C214 0.1(11)
C212 C213 C214 C215 -0.4(12)
C213 C214 C215 C216 0.8(12)
C214 C215 C216 C211 -0.9(12)
C212 C211 C216 C215 0.7(11)
P2 C211 C216 C215 -179.7(6)
